data_7023911
loop_
_publ_author_name
'Poropudas, Merja J.'
'Vigo, Ludmila'
'Oilunkaniemi, Raija'
'Laitinen, Risto S.'

_publ_section_title
;
 Versatile solid-state coordination chemistry of telluroether complexes of
 silver(i) and copper(i).
;
_journal_issue 48
_journal_name_full 'Dalton transactions (Cambridge, England : 2003)'
_journal_page_first 16868
_journal_page_last 16877
_journal_paper_doi 10.1039/c3dt51840j
_journal_volume 42
_journal_year 2013
_chemical_formula_sum 'C37 H30 Cu F3 O3 S Se3'
_chemical_formula_weight 912.09
_chemical_name_systematic
;
tri(diphenylselane)copper trfluoromethylsulfonate
;
_space_group_IT_number 19
_symmetry_cell_setting orthorhombic
_symmetry_space_group_name_Hall 'P 2ac 2ab'
_symmetry_space_group_name_H-M 'P 21 21 21'
_atom_sites_solution_hydrogens geom
_atom_sites_solution_primary direct
_atom_sites_solution_secondary difmap
_audit_creation_method SHELXL-97
_cell_angle_alpha 90.00
_cell_angle_beta 90.00
_cell_angle_gamma 90.00
_cell_formula_units_Z 4
_cell_length_a 10.785(2)
_cell_length_b 16.192(3)
_cell_length_c 20.157(4)
_cell_measurement_reflns_used 6506
_cell_measurement_temperature 120(2)
_cell_measurement_theta_max 26.00
_cell_measurement_theta_min 2.48
_cell_volume 3520.0(12)
_computing_cell_refinement 'DENZO-SMN (Otwinowski & Minor, 1997)'
_computing_data_collection 'COLLECT (Bruker, 2008)'
_computing_data_reduction 'DENZO-SMN (Otwinowski & Minor, 1997)'
_computing_molecular_graphics 'DIAMOND (Branderburg, 2006)'
_computing_publication_material 'WinGX (Farrugia, 1999)'
_computing_structure_refinement 'SHELXL-97 (Sheldrick, 2008)'
_computing_structure_solution 'SIR-92 (Altomare et al., 1994)'
_diffrn_ambient_temperature 120(2)
_diffrn_measured_fraction_theta_full 0.998
_diffrn_measured_fraction_theta_max 0.998
_diffrn_measurement_device_type 'Bruker Nonius kappaccd'
_diffrn_measurement_method '\f scans, and \w scans with \k offsets'
_diffrn_radiation_monochromator graphite
_diffrn_radiation_source 'fine-focus sealed tube'
_diffrn_radiation_type MoK\a
_diffrn_radiation_wavelength 0.71073
_diffrn_reflns_av_R_equivalents 0.0980
_diffrn_reflns_av_sigmaI/netI 0.0636
_diffrn_reflns_limit_h_max 13
_diffrn_reflns_limit_h_min -12
_diffrn_reflns_limit_k_max 19
_diffrn_reflns_limit_k_min -15
_diffrn_reflns_limit_l_max 24
_diffrn_reflns_limit_l_min -24
_diffrn_reflns_number 25202
_diffrn_reflns_theta_full 26.00
_diffrn_reflns_theta_max 26.00
_diffrn_reflns_theta_min 2.48
_exptl_absorpt_coefficient_mu 3.834
_exptl_absorpt_correction_T_max 0.9627
_exptl_absorpt_correction_T_min 0.5144
_exptl_absorpt_correction_type multi-scan
_exptl_absorpt_process_details 'SADABS in SHELXTL (Sheldrick, 2008)'
_exptl_crystal_colour colorless
_exptl_crystal_density_diffrn 1.721
_exptl_crystal_density_method 'not measured'
_exptl_crystal_description plate
_exptl_crystal_F_000 1800
_exptl_crystal_size_max 0.20
_exptl_crystal_size_mid 0.20
_exptl_crystal_size_min 0.01
_refine_diff_density_max 0.499
_refine_diff_density_min -0.689
_refine_diff_density_rms 0.129
_refine_ls_abs_structure_details 'Flack H D (1983), Acta Cryst. A39, 876-881'
_refine_ls_abs_structure_Flack 0.000(9)
_refine_ls_extinction_coef 0.0036(4)
_refine_ls_extinction_expression Fc^*^=kFc[1+0.001xFc^2^\l^3^/sin(2\q)]^-1/4^
_refine_ls_extinction_method SHELXL
_refine_ls_goodness_of_fit_ref 1.020
_refine_ls_hydrogen_treatment constr
_refine_ls_matrix_type full
_refine_ls_number_parameters 434
_refine_ls_number_reflns 6885
_refine_ls_number_restraints 0
_refine_ls_restrained_S_all 1.020
_refine_ls_R_factor_all 0.0408
_refine_ls_R_factor_gt 0.0372
_refine_ls_shift/su_max 0.001
_refine_ls_shift/su_mean 0.000
_refine_ls_structure_factor_coef Fsqd
_refine_ls_weighting_details 'calc w=1/[\s^2^(Fo^2^)+(0.0554P)^2^+1.8562P] where P=(Fo^2^+2Fc^2^)/3'
_refine_ls_weighting_scheme calc
_refine_ls_wR_factor_gt 0.0901
_refine_ls_wR_factor_ref 0.0934
_reflns_number_gt 6506
_reflns_number_total 6885
_reflns_threshold_expression >2sigma(I)
_cod_data_source_file c3dt51840j.txt
_cod_data_source_block cmpd3
_cod_original_sg_symbol_H-M P2(1)2(1)2(1)
_cod_database_code 7023911

loop_
_symmetry_equiv_pos_as_xyz
'x, y, z'
'-x+1/2, -y, z+1/2'
'x+1/2, -y+1/2, -z'
'-x, y+1/2, -z+1/2'

loop_
_atom_site_label
_atom_site_type_symbol
_atom_site_fract_x
_atom_site_fract_y
_atom_site_fract_z
_atom_site_U_iso_or_equiv
_atom_site_adp_type
_atom_site_occupancy
_atom_site_symmetry_multiplicity
_atom_site_calc_flag
_atom_site_refinement_flags
Cu1 Cu 0.44895(4) -0.00001(3) 0.56971(2) 0.01899(13) Uani 1 1 d .
Se1 Se 0.25858(4) 0.03534(3) 0.51396(2) 0.01881(12) Uani 1 1 d .
Se2 Se 0.46721(4) -0.12312(3) 0.63767(2) 0.01879(12) Uani 1 1 d .
Se3 Se 0.57906(4) 0.11594(3) 0.60093(2) 0.01792(11) Uani 1 1 d .
S1 S 0.60575(10) -0.02825(7) 0.43436(6) 0.0230(2) Uani 1 1 d .
F1 F 0.4584(3) -0.1253(3) 0.36751(19) 0.0826(16) Uani 1 1 d .
F2 F 0.6149(3) -0.0813(2) 0.31244(14) 0.0416(8) Uani 1 1 d .
F3 F 0.6398(4) -0.1755(2) 0.38488(18) 0.0623(11) Uani 1 1 d .
O1 O 0.5555(3) -0.0669(2) 0.49394(15) 0.0273(7) Uani 1 1 d .
O2 O 0.5372(4) 0.0414(3) 0.4112(2) 0.0525(12) Uani 1 1 d .
O3 O 0.7372(3) -0.0194(3) 0.4345(2) 0.0430(10) Uani 1 1 d .
C1 C 0.5791(5) -0.1072(4) 0.3719(2) 0.0350(12) Uani 1 1 d .
C111 C 0.1643(4) -0.0650(3) 0.5083(2) 0.0195(9) Uani 1 1 d .
C112 C 0.0359(4) -0.0634(3) 0.5098(2) 0.0242(9) Uani 1 1 d .
H11 H -0.0068 -0.0126 0.5155 0.029 Uiso 1 1 calc R
C113 C -0.0304(5) -0.1367(3) 0.5027(2) 0.0325(11) Uani 1 1 d .
H113 H -0.1184 -0.1360 0.5037 0.039 Uiso 1 1 calc R
C114 C 0.0321(5) -0.2106(3) 0.4942(2) 0.0322(11) Uani 1 1 d .
H114 H -0.0134 -0.2606 0.4903 0.039 Uiso 1 1 calc R
C115 C 0.1596(5) -0.2123(3) 0.4914(3) 0.0356(12) Uani 1 1 d .
H115 H 0.2018 -0.2631 0.4847 0.043 Uiso 1 1 calc R
C116 C 0.2260(4) -0.1395(3) 0.4984(2) 0.0288(10) Uani 1 1 d .
H116 H 0.3140 -0.1404 0.4965 0.035 Uiso 1 1 calc R
C121 C 0.1758(4) 0.0886(3) 0.5875(2) 0.0214(9) Uani 1 1 d .
C122 C 0.1487(4) 0.0449(3) 0.6448(2) 0.0250(10) Uani 1 1 d .
H122 H 0.1642 -0.0128 0.6473 0.030 Uiso 1 1 calc R
C123 C 0.0983(5) 0.0869(3) 0.6986(3) 0.0324(11) Uani 1 1 d .
H123 H 0.0779 0.0577 0.7380 0.039 Uiso 1 1 calc R
C124 C 0.0778(4) 0.1715(3) 0.6949(3) 0.0328(12) Uani 1 1 d .
H124 H 0.0450 0.2001 0.7321 0.039 Uiso 1 1 calc R
C125 C 0.1048(4) 0.2139(3) 0.6376(3) 0.0304(11) Uani 1 1 d .
H125 H 0.0901 0.2717 0.6352 0.036 Uiso 1 1 calc R
C126 C 0.1536(4) 0.1723(3) 0.5830(2) 0.0238(9) Uani 1 1 d .
H126 H 0.1714 0.2013 0.5431 0.029 Uiso 1 1 calc R
C211 C 0.6264(4) -0.1098(3) 0.6805(2) 0.0202(9) Uani 1 1 d .
C212 C 0.7274(4) -0.0938(3) 0.6402(2) 0.0308(11) Uani 1 1 d .
H212 H 0.7175 -0.0879 0.5936 0.037 Uiso 1 1 calc R
C213 C 0.8431(5) -0.0864(4) 0.6691(3) 0.0419(14) Uani 1 1 d .
H213 H 0.9131 -0.0756 0.6419 0.050 Uiso 1 1 calc R
C214 C 0.8592(5) -0.0945(4) 0.7369(3) 0.0364(12) Uani 1 1 d .
H214 H 0.9396 -0.0898 0.7558 0.044 Uiso 1 1 calc R
C215 C 0.7573(4) -0.1096(3) 0.7772(2) 0.0276(10) Uani 1 1 d .
H215 H 0.7671 -0.1137 0.8239 0.033 Uiso 1 1 calc R
C216 C 0.6410(4) -0.1186(3) 0.7486(2) 0.0228(9) Uani 1 1 d .
H216 H 0.5712 -0.1307 0.7757 0.027 Uiso 1 1 calc R
C221 C 0.3581(4) -0.1255(3) 0.7133(2) 0.0202(8) Uani 1 1 d .
C222 C 0.3389(4) -0.0573(3) 0.7529(2) 0.0252(10) Uani 1 1 d .
H222 H 0.3811 -0.0071 0.7436 0.030 Uiso 1 1 calc R
C223 C 0.2581(5) -0.0619(3) 0.8062(2) 0.0297(10) Uani 1 1 d .
H223 H 0.2457 -0.0151 0.8338 0.036 Uiso 1 1 calc R
C224 C 0.1952(4) -0.1351(4) 0.8192(2) 0.0315(11) Uani 1 1 d .
H224 H 0.1380 -0.1379 0.8549 0.038 Uiso 1 1 calc R
C225 C 0.2161(4) -0.2033(3) 0.7802(3) 0.0330(11) Uani 1 1 d .
H225 H 0.1747 -0.2537 0.7900 0.040 Uiso 1 1 calc R
C46 C 0.2974(4) -0.1995(3) 0.7265(3) 0.0257(10) Uani 1 1 d .
H226 H 0.3110 -0.2466 0.6994 0.031 Uiso 1 1 calc R
C311 C 0.5294(4) 0.1258(3) 0.6927(2) 0.0193(8) Uani 1 1 d .
C312 C 0.6082(4) 0.0918(3) 0.7400(2) 0.0230(9) Uani 1 1 d .
H312 H 0.6849 0.0677 0.7272 0.028 Uiso 1 1 calc R
C313 C 0.5730(5) 0.0935(3) 0.8064(2) 0.0276(10) Uani 1 1 d .
H313 H 0.6255 0.0700 0.8392 0.033 Uiso 1 1 calc R
C314 C 0.4620(5) 0.1295(3) 0.8250(2) 0.0287(10) Uani 1 1 d .
H314 H 0.4383 0.1299 0.8704 0.034 Uiso 1 1 calc R
C315 C 0.3849(4) 0.1648(3) 0.7780(2) 0.0264(10) Uani 1 1 d .
H315 H 0.3103 0.1913 0.7913 0.032 Uiso 1 1 calc R
C316 C 0.4167(4) 0.1615(3) 0.7112(2) 0.0218(9) Uani 1 1 d .
H316 H 0.3624 0.1834 0.6785 0.026 Uiso 1 1 calc R
C321 C 0.5008(4) 0.2131(3) 0.5641(2) 0.0196(8) Uani 1 1 d .
C322 C 0.5082(4) 0.2881(3) 0.5973(2) 0.0256(9) Uani 1 1 d .
H322 H 0.5545 0.2926 0.6372 0.031 Uiso 1 1 calc R
C323 C 0.4467(5) 0.3569(3) 0.5713(2) 0.0304(11) Uani 1 1 d .
H323 H 0.4510 0.4086 0.5935 0.036 Uiso 1 1 calc R
C324 C 0.3790(4) 0.3496(3) 0.5127(2) 0.0270(10) Uani 1 1 d .
H324 H 0.3329 0.3954 0.4966 0.032 Uiso 1 1 calc R
C325 C 0.3786(4) 0.2760(3) 0.4779(2) 0.0247(10) Uani 1 1 d .
H325 H 0.3371 0.2727 0.4364 0.030 Uiso 1 1 calc R
C326 C 0.4391(4) 0.2064(3) 0.5034(2) 0.0208(9) Uani 1 1 d .
H326 H 0.4381 0.1556 0.4799 0.025 Uiso 1 1 calc R

loop_
_atom_site_aniso_label
_atom_site_aniso_U_11
_atom_site_aniso_U_22
_atom_site_aniso_U_33
_atom_site_aniso_U_23
_atom_site_aniso_U_13
_atom_site_aniso_U_12
Cu1 0.0193(2) 0.0208(3) 0.0169(2) -0.0007(2) -0.0002(2) 0.0002(2)
Se1 0.0183(2) 0.0199(2) 0.0183(2) -0.00067(15) -0.00006(17) 0.00016(16)
Se2 0.0223(2) 0.0189(2) 0.0151(2) -0.00073(16) 0.00058(16) -0.00105(16)
Se3 0.0176(2) 0.0190(2) 0.0171(2) 0.00013(16) 0.00014(16) -0.00029(16)
S1 0.0253(5) 0.0240(5) 0.0195(5) -0.0022(4) 0.0048(4) 0.0047(4)
F1 0.058(2) 0.153(5) 0.037(2) -0.030(3) 0.0079(18) -0.064(3)
F2 0.0401(17) 0.068(2) 0.0170(14) 0.0013(14) 0.0026(13) -0.0040(15)
F3 0.119(3) 0.0303(18) 0.0378(19) -0.0054(15) 0.022(2) 0.007(2)
O1 0.0382(18) 0.0272(16) 0.0163(15) -0.0004(13) 0.0095(14) 0.0051(14)
O2 0.071(3) 0.046(2) 0.040(2) 0.0167(19) 0.023(2) 0.034(2)
O3 0.0256(17) 0.063(3) 0.041(2) -0.0211(19) 0.0061(17) -0.0129(18)
C1 0.038(3) 0.053(3) 0.014(2) -0.001(2) 0.004(2) -0.014(3)
C111 0.023(2) 0.020(2) 0.0148(19) -0.0003(17) -0.0003(17) -0.0005(17)
C112 0.025(2) 0.023(2) 0.025(2) -0.0016(18) 0.0046(19) 0.0014(18)
C113 0.033(2) 0.038(3) 0.027(2) -0.009(2) 0.003(2) -0.016(2)
C114 0.048(3) 0.024(2) 0.024(2) 0.0002(19) 0.000(2) -0.013(2)
C115 0.045(3) 0.024(2) 0.038(3) -0.010(2) -0.011(3) 0.002(2)
C116 0.030(2) 0.027(2) 0.029(2) -0.0041(19) -0.010(2) 0.0069(19)
C121 0.0132(18) 0.024(2) 0.027(2) -0.0046(18) 0.0006(17) 0.0034(17)
C122 0.025(2) 0.026(2) 0.025(2) 0.0015(19) 0.0025(19) 0.0037(18)
C123 0.031(3) 0.042(3) 0.024(2) -0.001(2) 0.011(2) 0.003(2)
C124 0.020(2) 0.048(3) 0.030(3) -0.012(2) 0.002(2) 0.007(2)
C125 0.024(2) 0.028(2) 0.040(3) -0.010(2) -0.002(2) 0.0046(19)
C126 0.018(2) 0.027(2) 0.026(2) -0.0042(19) -0.0040(18) -0.0006(17)
C211 0.024(2) 0.019(2) 0.018(2) -0.0033(17) 0.0000(17) -0.0001(17)
C212 0.028(2) 0.047(3) 0.018(2) -0.004(2) 0.005(2) 0.002(2)
C213 0.019(2) 0.067(4) 0.039(3) -0.004(3) 0.004(2) 0.000(2)
C214 0.028(2) 0.045(3) 0.036(3) -0.002(2) -0.006(2) 0.001(2)
C215 0.030(2) 0.028(2) 0.025(2) 0.0017(19) -0.008(2) 0.006(2)
C216 0.028(2) 0.021(2) 0.020(2) 0.0052(18) 0.0019(18) 0.0020(19)
C221 0.0194(19) 0.024(2) 0.018(2) 0.0031(18) -0.0044(17) -0.0031(17)
C222 0.034(2) 0.020(2) 0.021(2) 0.0005(18) 0.005(2) -0.0033(18)
C223 0.040(3) 0.024(2) 0.024(2) -0.0019(19) 0.007(2) 0.005(2)
C224 0.020(2) 0.050(3) 0.024(2) 0.011(2) 0.0050(19) 0.006(2)
C225 0.024(2) 0.034(3) 0.041(3) 0.007(2) 0.008(2) -0.007(2)
C46 0.026(2) 0.020(2) 0.030(2) 0.0019(19) -0.002(2) -0.0039(18)
C311 0.026(2) 0.0141(19) 0.0175(19) 0.0012(16) -0.0028(17) -0.0015(18)
C312 0.025(2) 0.020(2) 0.024(2) -0.0037(17) -0.0096(18) 0.0001(17)
C313 0.033(2) 0.026(2) 0.023(2) 0.0013(19) -0.010(2) -0.005(2)
C314 0.039(3) 0.026(2) 0.021(2) -0.0027(18) -0.001(2) -0.005(2)
C315 0.032(2) 0.023(2) 0.024(2) -0.0020(18) 0.007(2) -0.0031(19)
C316 0.022(2) 0.020(2) 0.023(2) 0.0022(17) -0.0042(19) 0.0012(17)
C321 0.0191(19) 0.021(2) 0.018(2) 0.0043(17) 0.0012(17) -0.0028(16)
C322 0.031(2) 0.030(2) 0.016(2) 0.0016(18) -0.0001(19) -0.0039(19)
C323 0.040(3) 0.021(2) 0.030(3) -0.0027(19) 0.007(2) 0.002(2)
C324 0.027(2) 0.027(2) 0.027(2) 0.0115(19) 0.005(2) 0.0018(19)
C325 0.022(2) 0.027(2) 0.025(2) 0.0076(19) 0.0021(19) -0.0029(18)
C326 0.024(2) 0.019(2) 0.020(2) 0.0021(17) 0.0008(18) -0.0016(17)

loop_
_atom_type_symbol
_atom_type_description
_atom_type_scat_dispersion_real
_atom_type_scat_dispersion_imag
_atom_type_scat_source
C C 0.0033 0.0016 'International Tables Vol C Tables 4.2.6.8 and 6.1.1.4'
H H 0.0000 0.0000 'International Tables Vol C Tables 4.2.6.8 and 6.1.1.4'
O O 0.0106 0.0060 'International Tables Vol C Tables 4.2.6.8 and 6.1.1.4'
F F 0.0171 0.0103 'International Tables Vol C Tables 4.2.6.8 and 6.1.1.4'
S S 0.1246 0.1234 'International Tables Vol C Tables 4.2.6.8 and 6.1.1.4'
Cu Cu 0.3201 1.2651 'International Tables Vol C Tables 4.2.6.8 and 6.1.1.4'
Se Se -0.0929 2.2259 'International Tables Vol C Tables 4.2.6.8 and 6.1.1.4'

loop_
_geom_angle_atom_site_label_1
_geom_angle_atom_site_label_2
_geom_angle_atom_site_label_3
_geom_angle
O1 Cu1 Se1 103.80(9)
O1 Cu1 Se2 86.86(9)
Se1 Cu1 Se2 121.84(3)
O1 Cu1 Se3 105.02(9)
Se1 Cu1 Se3 115.46(3)
Se2 Cu1 Se3 116.24(3)
C111 Se1 C121 100.27(19)
C111 Se1 Cu1 106.12(13)
C121 Se1 Cu1 98.14(13)
C221 Se2 C211 101.06(18)
C221 Se2 Cu1 114.41(13)
C211 Se2 Cu1 103.43(13)
C311 Se3 C321 100.29(18)
C311 Se3 Cu1 98.75(12)
C321 Se3 Cu1 106.13(13)
O3 S1 O2 115.9(3)
O3 S1 O1 114.3(2)
O2 S1 O1 114.6(2)
O3 S1 C1 103.2(2)
O2 S1 C1 104.3(3)
O1 S1 C1 102.1(2)
S1 O1 Cu1 123.75(19)
F3 C1 F2 107.6(4)
F3 C1 F1 108.3(5)
F2 C1 F1 107.0(4)
F3 C1 S1 112.1(4)
F2 C1 S1 110.9(4)
F1 C1 S1 110.7(4)
C112 C111 C116 119.8(4)
C112 C111 Se1 120.8(3)
C116 C111 Se1 119.3(3)
C111 C112 C113 119.7(4)
C111 C112 H11 120.2
C113 C112 H11 120.2
C114 C113 C112 120.0(5)
C114 C113 H113 120.0
C112 C113 H113 120.0
C115 C114 C113 120.6(5)
C115 C114 H114 119.7
C113 C114 H114 119.7
C114 C115 C116 119.6(5)
C114 C115 H115 120.2
C116 C115 H115 120.2
C115 C116 C111 120.3(5)
C115 C116 H116 119.8
C111 C116 H116 119.8
C126 C121 C122 121.4(4)
C126 C121 Se1 117.8(4)
C122 C121 Se1 120.6(3)
C121 C122 C123 118.9(4)
C121 C122 H122 120.6
C123 C122 H122 120.6
C124 C123 C122 120.1(5)
C124 C123 H123 119.9
C122 C123 H123 119.9
C125 C124 C123 120.3(5)
C125 C124 H124 119.8
C123 C124 H124 119.8
C124 C125 C126 120.1(5)
C124 C125 H125 119.9
C126 C125 H125 119.9
C121 C126 C125 119.2(5)
C121 C126 H126 120.4
C125 C126 H126 120.4
C212 C211 C216 120.7(4)
C212 C211 Se2 117.3(3)
C216 C211 Se2 122.0(3)
C213 C212 C211 118.6(5)
C213 C212 H212 120.7
C211 C212 H212 120.7
C212 C213 C214 121.5(5)
C212 C213 H213 119.3
C214 C213 H213 119.3
C213 C214 C215 119.7(5)
C213 C214 H214 120.2
C215 C214 H214 120.2
C214 C215 C216 119.4(4)
C214 C215 H215 120.3
C216 C215 H215 120.3
C215 C216 C211 120.1(4)
C215 C216 H216 119.9
C211 C216 H216 119.9
C222 C221 C46 120.5(4)
C222 C221 Se2 122.3(3)
C46 C221 Se2 117.2(3)
C221 C222 C223 120.1(4)
C221 C222 H222 120.0
C223 C222 H222 120.0
C222 C223 C224 119.9(4)
C222 C223 H223 120.0
C224 C223 H223 120.0
C225 C224 C223 119.9(4)
C225 C224 H224 120.1
C223 C224 H224 120.1
C224 C225 C46 120.7(5)
C224 C225 H225 119.6
C46 C225 H225 119.6
C221 C46 C225 118.9(5)
C221 C46 H226 120.5
C225 C46 H226 120.5
C312 C311 C316 120.8(4)
C312 C311 Se3 117.0(3)
C316 C311 Se3 122.1(3)
C311 C312 C313 119.0(4)
C311 C312 H312 120.5
C313 C312 H312 120.5
C314 C313 C312 120.3(4)
C314 C313 H313 119.8
C312 C313 H313 119.8
C313 C314 C315 120.6(4)
C313 C314 H314 119.7
C315 C314 H314 119.7
C314 C315 C316 119.9(4)
C314 C315 H315 120.1
C316 C315 H315 120.1
C315 C316 C311 119.3(4)
C315 C316 H316 120.3
C311 C316 H316 120.3
C322 C321 C326 121.1(4)
C322 C321 Se3 120.2(3)
C326 C321 Se3 118.8(3)
C321 C322 C323 119.3(4)
C321 C322 H322 120.3
C323 C322 H322 120.3
C324 C323 C322 119.8(4)
C324 C323 H323 120.1
C322 C323 H323 120.1
C325 C324 C323 120.4(4)
C325 C324 H324 119.8
C323 C324 H324 119.8
C324 C325 C326 120.4(4)
C324 C325 H325 119.8
C326 C325 H325 119.8
C321 C326 C325 118.8(4)
C321 C326 H326 120.6
C325 C326 H326 120.6

loop_
_geom_bond_atom_site_label_1
_geom_bond_atom_site_label_2
_geom_bond_distance
Cu1 O1 2.196(3)
Cu1 Se1 2.4095(7)
Cu1 Se2 2.4266(8)
Cu1 Se3 2.4269(7)
Se1 C111 1.920(4)
Se1 C121 1.934(4)
Se2 C221 1.925(4)
Se2 C211 1.933(4)
Se3 C311 1.932(4)
Se3 C321 1.933(4)
S1 O3 1.425(4)
S1 O2 1.428(4)
S1 O1 1.459(3)
S1 C1 1.817(5)
F1 C1 1.337(6)
F2 C1 1.327(6)
F3 C1 1.311(7)
C111 C112 1.386(6)
C111 C116 1.391(6)
C112 C113 1.392(7)
C112 H11 0.9500
C113 C114 1.383(7)
C113 H113 0.9500
C114 C115 1.377(8)
C114 H114 0.9500
C115 C116 1.387(7)
C115 H115 0.9500
C116 H116 0.9500
C121 C126 1.380(6)
C121 C122 1.386(7)
C122 C123 1.390(7)
C122 H122 0.9500
C123 C124 1.389(8)
C123 H123 0.9500
C124 C125 1.376(8)
C124 H124 0.9500
C125 C126 1.394(7)
C125 H125 0.9500
C126 H126 0.9500
C211 C212 1.383(6)
C211 C216 1.390(6)
C212 C213 1.383(7)
C212 H212 0.9500
C213 C214 1.383(8)
C213 H213 0.9500
C214 C215 1.388(7)
C214 H214 0.9500
C215 C216 1.388(7)
C215 H215 0.9500
C216 H216 0.9500
C221 C222 1.379(6)
C221 C46 1.391(6)
C222 C223 1.385(7)
C222 H222 0.9500
C223 C224 1.390(7)
C223 H223 0.9500
C224 C225 1.374(8)
C224 H224 0.9500
C225 C46 1.394(7)
C225 H225 0.9500
C46 H226 0.9500
C311 C312 1.392(6)
C311 C316 1.396(6)
C312 C313 1.393(7)
C312 H312 0.9500
C313 C314 1.383(7)
C313 H313 0.9500
C314 C315 1.385(7)
C314 H314 0.9500
C315 C316 1.390(7)
C315 H315 0.9500
C316 H316 0.9500
C321 C322 1.388(7)
C321 C326 1.397(6)
C322 C323 1.399(7)
C322 H322 0.9500
C323 C324 1.393(7)
C323 H323 0.9500
C324 C325 1.382(7)
C324 H324 0.9500
C325 C326 1.400(6)
C325 H325 0.9500
C326 H326 0.9500

loop_
_geom_torsion_atom_site_label_1
_geom_torsion_atom_site_label_2
_geom_torsion_atom_site_label_3
_geom_torsion_atom_site_label_4
_geom_torsion
O1 Cu1 Se1 C111 74.60(16)
Se2 Cu1 Se1 C111 -20.34(14)
Se3 Cu1 Se1 C111 -171.04(13)
O1 Cu1 Se1 C121 177.83(16)
Se2 Cu1 Se1 C121 82.89(14)
Se3 Cu1 Se1 C121 -67.81(14)
O1 Cu1 Se2 C221 -166.14(16)
Se1 Cu1 Se2 C221 -61.83(14)
Se3 Cu1 Se2 C221 88.65(14)
O1 Cu1 Se2 C211 84.90(16)
Se1 Cu1 Se2 C211 -170.80(13)
Se3 Cu1 Se2 C211 -20.31(13)
O1 Cu1 Se3 C311 -148.29(16)
Se1 Cu1 Se3 C311 98.05(13)
Se2 Cu1 Se3 C311 -54.34(13)
O1 Cu1 Se3 C321 108.25(16)
Se1 Cu1 Se3 C321 -5.40(14)
Se2 Cu1 Se3 C321 -157.79(13)
O3 S1 O1 Cu1 108.6(3)
O2 S1 O1 Cu1 -28.6(4)
C1 S1 O1 Cu1 -140.7(3)
Se1 Cu1 O1 S1 68.1(2)
Se2 Cu1 O1 S1 -169.9(2)
Se3 Cu1 O1 S1 -53.5(2)
O3 S1 C1 F3 56.5(4)
O2 S1 C1 F3 178.0(4)
O1 S1 C1 F3 -62.4(4)
O3 S1 C1 F2 -63.8(4)
O2 S1 C1 F2 57.7(4)
O1 S1 C1 F2 177.3(4)
O3 S1 C1 F1 177.5(4)
O2 S1 C1 F1 -60.9(5)
O1 S1 C1 F1 58.6(4)
C121 Se1 C111 C112 46.9(4)
Cu1 Se1 C111 C112 148.6(4)
C121 Se1 C111 C116 -137.2(4)
Cu1 Se1 C111 C116 -35.5(4)
C116 C111 C112 C113 1.4(7)
Se1 C111 C112 C113 177.2(3)
C111 C112 C113 C114 -0.1(7)
C112 C113 C114 C115 -1.2(8)
C113 C114 C115 C116 1.3(8)
C114 C115 C116 C111 0.1(8)
C112 C111 C116 C115 -1.4(7)
Se1 C111 C116 C115 -177.3(4)
C111 Se1 C121 C126 -138.6(3)
Cu1 Se1 C121 C126 113.3(3)
C111 Se1 C121 C122 46.3(4)
Cu1 Se1 C121 C122 -61.8(4)
C126 C121 C122 C123 -0.2(7)
Se1 C121 C122 C123 174.8(4)
C121 C122 C123 C124 -1.0(8)
C122 C123 C124 C125 1.3(8)
C123 C124 C125 C126 -0.4(7)
C122 C121 C126 C125 1.1(7)
Se1 C121 C126 C125 -174.0(3)
C124 C125 C126 C121 -0.8(7)
C221 Se2 C211 C212 -171.0(4)
Cu1 Se2 C211 C212 -52.3(4)
C221 Se2 C211 C216 11.1(4)
Cu1 Se2 C211 C216 129.8(4)
C216 C211 C212 C213 -0.2(8)
Se2 C211 C212 C213 -178.0(4)
C211 C212 C213 C214 -0.2(9)
C212 C213 C214 C215 -0.6(10)
C213 C214 C215 C216 1.7(8)
C214 C215 C216 C211 -2.1(7)
C212 C211 C216 C215 1.3(7)
Se2 C211 C216 C215 179.1(3)
C211 Se2 C221 C222 67.5(4)
Cu1 Se2 C221 C222 -42.9(4)
C211 Se2 C221 C46 -113.0(3)
Cu1 Se2 C221 C46 136.6(3)
C46 C221 C222 C223 -0.4(7)
Se2 C221 C222 C223 179.1(4)
C221 C222 C223 C224 -0.8(7)
C222 C223 C224 C225 1.9(8)
C223 C224 C225 C46 -1.7(8)
C222 C221 C46 C225 0.5(7)
Se2 C221 C46 C225 -179.0(4)
C224 C225 C46 C221 0.6(7)
C321 Se3 C311 C312 -151.6(3)
Cu1 Se3 C311 C312 100.2(3)
C321 Se3 C311 C316 31.7(4)
Cu1 Se3 C311 C316 -76.6(3)
C316 C311 C312 C313 0.2(6)
Se3 C311 C312 C313 -176.6(3)
C311 C312 C313 C314 -0.7(7)
C312 C313 C314 C315 -0.6(7)
C313 C314 C315 C316 2.5(7)
C314 C315 C316 C311 -3.0(7)
C312 C311 C316 C315 1.7(6)
Se3 C311 C316 C315 178.3(3)
C311 Se3 C321 C322 44.5(4)
Cu1 Se3 C321 C322 146.8(3)
C311 Se3 C321 C326 -136.6(3)
Cu1 Se3 C321 C326 -34.2(4)
C326 C321 C322 C323 3.7(7)
Se3 C321 C322 C323 -177.4(3)
C321 C322 C323 C324 0.0(7)
C322 C323 C324 C325 -4.0(7)
C323 C324 C325 C326 4.4(7)
C322 C321 C326 C325 -3.3(6)
Se3 C321 C326 C325 177.8(3)
C324 C325 C326 C321 -0.8(6)
